data_7111905
loop_
_publ_author_name
'Yongqin Wei'
'Qiaohong Li'
'Rongjian Sa'
'Kechen Wu'

_publ_section_title
;
 A white-light-emitting LnMOF with color properties improved via Eu3+
 doping: an alternative approach to a rational design for solid-state
 lighting
;
_journal_name_full Chem.Commun.
_journal_page_first 1820
_journal_paper_doi 10.1039/c3cc48344d
_journal_volume 50
_journal_year 2014
_chemical_formula_sum 'C29 H18 Eu N3 O7 S'
_chemical_formula_weight 704.48
_chemical_name_systematic
; 
 ? 
;
_space_group_IT_number 14
_symmetry_cell_setting monoclinic
_symmetry_space_group_name_Hall '-P 2ybc'
_symmetry_space_group_name_H-M 'P 1 21/c 1'
_atom_sites_solution_hydrogens geom
_atom_sites_solution_primary direct
_atom_sites_solution_secondary difmap
_audit_creation_method SHELXL-97
_cell_angle_alpha 90.00
_cell_angle_beta 119.828(3)
_cell_angle_gamma 90.00
_cell_formula_units_Z 4
_cell_length_a 16.365(4)
_cell_length_b 11.123(3)
_cell_length_c 16.421(4)
_cell_measurement_reflns_used 5877
_cell_measurement_temperature 293(2)
_cell_measurement_theta_max 27.4971
_cell_measurement_theta_min 2.3255
_cell_volume 2593.1(11)
_computing_cell_refinement 'CrystalClear (Rigaku Corp., 2000)'
_computing_data_collection 'CrystalClear (Rigaku Corp., 2000)'
_computing_data_reduction 'CrystalClear (Rigaku Corp., 2000)'
_computing_molecular_graphics 'Bruker SHELXTL'
_computing_publication_material 'Bruker SHELXTL'
_computing_structure_refinement 'SHELXL-97 (Sheldrick, 1997)'
_computing_structure_solution 'SHELXS-97 (Sheldrick, 1990)'
_diffrn_ambient_temperature 293(2)
_diffrn_measured_fraction_theta_full 0.989
_diffrn_measured_fraction_theta_max 0.989
_diffrn_measurement_device_type 'Rigaku Mercury CCD'
_diffrn_measurement_method '\w scans'
_diffrn_radiation_monochromator graphite
_diffrn_radiation_source 'Rotating Anode'
_diffrn_radiation_type MoK\a
_diffrn_radiation_wavelength 0.71073
_diffrn_reflns_av_R_equivalents 0.0327
_diffrn_reflns_av_sigmaI/netI 0.0306
_diffrn_reflns_limit_h_max 21
_diffrn_reflns_limit_h_min -21
_diffrn_reflns_limit_k_max 14
_diffrn_reflns_limit_k_min -14
_diffrn_reflns_limit_l_max 21
_diffrn_reflns_limit_l_min -21
_diffrn_reflns_number 20079
_diffrn_reflns_theta_full 27.48
_diffrn_reflns_theta_max 27.48
_diffrn_reflns_theta_min 2.32
_diffrn_standards_decay_% 0
_diffrn_standards_interval_count 0
_diffrn_standards_interval_time 0
_diffrn_standards_number 0
_exptl_absorpt_coefficient_mu 2.555
_exptl_absorpt_correction_T_max 1.0000
_exptl_absorpt_correction_T_min 0.8835
_exptl_absorpt_correction_type multi-scan
_exptl_crystal_colour Colorless
_exptl_crystal_density_diffrn 1.805
_exptl_crystal_density_method 'not measured'
_exptl_crystal_description Prism
_exptl_crystal_F_000 1392
_exptl_crystal_size_max 0.156
_exptl_crystal_size_mid 0.070
_exptl_crystal_size_min 0.050
_refine_diff_density_max 4.421
_refine_diff_density_min -1.719
_refine_diff_density_rms 0.422
_refine_ls_extinction_method none
_refine_ls_goodness_of_fit_ref 1.050
_refine_ls_hydrogen_treatment CONSTRU
_refine_ls_matrix_type full
_refine_ls_number_parameters 370
_refine_ls_number_reflns 5886
_refine_ls_number_restraints 0
_refine_ls_restrained_S_all 1.050
_refine_ls_R_factor_all 0.0558
_refine_ls_R_factor_gt 0.0408
_refine_ls_shift/su_max 0.000
_refine_ls_shift/su_mean 0.000
_refine_ls_structure_factor_coef Fsqd
_refine_ls_weighting_details 'calc w=1/[\s^2^(Fo^2^)+(0.0957P)^2^+11.8940P] where P=(Fo^2^+2Fc^2^)/3'
_refine_ls_weighting_scheme calc
_refine_ls_wR_factor_gt 0.1341
_refine_ls_wR_factor_ref 0.1572
_reflns_number_gt 4896
_reflns_number_total 5886
_reflns_threshold_expression >2sigma(I)
_cod_data_source_file c3cc48344d.txt
_cod_data_source_block 14
_cod_original_cell_volume 2592.9(10)
_cod_original_sg_symbol_H-M P2(1)/c
_cod_database_code 7111905

loop_
_symmetry_equiv_pos_as_xyz
'x, y, z'
'-x, y+1/2, -z+1/2'
'-x, -y, -z'
'x, -y-1/2, z-1/2'

loop_
_atom_site_label
_atom_site_type_symbol
_atom_site_fract_x
_atom_site_fract_y
_atom_site_fract_z
_atom_site_U_iso_or_equiv
_atom_site_adp_type
_atom_site_occupancy
_atom_site_symmetry_multiplicity
_atom_site_calc_flag
_atom_site_refinement_flags
Eu1 Eu 0.143650(17) -0.000007(19) 0.058865(17) 0.01402(12) Uani 1 1 d .
S1 S 0.64562(10) 0.17170(15) -0.22958(11) 0.0296(3) Uani 1 1 d .
O1 O 0.5915(4) 0.1601(6) -0.3297(3) 0.0536(15) Uani 1 1 d .
O2 O 0.6836(4) 0.2904(4) -0.1995(5) 0.0534(15) Uani 1 1 d .
O3 O 0.7174(3) 0.0768(4) -0.1868(3) 0.0269(9) Uani 1 1 d .
O4 O 0.0737(3) 0.1685(3) -0.0462(3) 0.0211(8) Uani 1 1 d .
O5 O -0.0830(3) 0.1667(3) -0.1052(3) 0.0230(8) Uani 1 1 d .
O6 O 0.1433(3) 0.4159(4) -0.2970(3) 0.0239(8) Uani 1 1 d .
O7 O 0.0036(3) 0.4367(3) -0.4213(2) 0.0190(7) Uani 1 1 d .
N1 N 0.2495(3) 0.1989(4) 0.1104(3) 0.0223(9) Uani 1 1 d .
N2 N 0.2583(3) 0.0314(4) -0.0068(3) 0.0182(9) Uani 1 1 d .
N3 N 0.1761(3) -0.1823(4) -0.0207(3) 0.0211(9) Uani 1 1 d .
C1 C 0.2420(4) 0.2830(5) 0.1650(4) 0.0296(13) Uani 1 1 d .
H1A H 0.2192 0.2589 0.2055 0.036 Uiso 1 1 calc R
C2 C 0.2652(4) 0.4018(6) 0.1656(4) 0.0306(13) Uani 1 1 d .
H2A H 0.2583 0.4578 0.2054 0.037 Uiso 1 1 calc R
C3 C 0.2987(5) 0.4379(6) 0.1075(5) 0.0377(15) Uani 1 1 d .
H3A H 0.3156 0.5194 0.1064 0.045 Uiso 1 1 calc R
C4 C 0.3070(5) 0.3531(6) 0.0512(5) 0.0361(15) Uani 1 1 d .
H4A H 0.3283 0.3763 0.0092 0.043 Uiso 1 1 calc R
C5 C 0.2848(4) 0.2352(5) 0.0553(4) 0.0226(11) Uani 1 1 d .
C6 C 0.3000(4) 0.1392(5) 0.0007(4) 0.0215(11) Uani 1 1 d .
C7 C 0.3602(4) 0.1607(5) -0.0343(4) 0.0284(12) Uani 1 1 d .
H7A H 0.3883 0.2377 -0.0264 0.034 Uiso 1 1 calc R
C8 C 0.3797(4) 0.0712(5) -0.0805(4) 0.0217(11) Uani 1 1 d .
C9 C 0.3389(4) -0.0397(6) -0.0870(4) 0.0236(11) Uani 1 1 d .
H9A H 0.3516 -0.1047 -0.1165 0.028 Uiso 1 1 calc R
C10 C 0.2790(4) -0.0564(5) -0.0502(4) 0.0187(10) Uani 1 1 d .
C11 C 0.2320(4) -0.1740(5) -0.0594(4) 0.0220(11) Uani 1 1 d .
C12 C 0.2422(5) -0.2707(6) -0.1075(5) 0.0416(17) Uani 1 1 d .
H12A H 0.2829 -0.2639 -0.1330 0.050 Uiso 1 1 calc R
C13 C 0.1939(6) -0.3759(6) -0.1182(6) 0.0439(17) Uani 1 1 d .
H13A H 0.1989 -0.4411 -0.1528 0.053 Uiso 1 1 calc R
C14 C 0.1375(4) -0.3851(5) -0.0772(4) 0.0293(12) Uani 1 1 d .
H14A H 0.1041 -0.4570 -0.0818 0.035 Uiso 1 1 calc R
C15 C 0.1318(4) -0.2871(5) -0.0300(4) 0.0295(13) Uani 1 1 d .
H15A H 0.0935 -0.2937 -0.0018 0.035 Uiso 1 1 calc R
C16 C 0.4452(4) 0.0943(5) -0.1174(4) 0.0250(12) Uani 1 1 d .
C17 C 0.4768(5) 0.2103(6) -0.1186(5) 0.0393(16) Uani 1 1 d .
H17A H 0.4560 0.2747 -0.0954 0.047 Uiso 1 1 calc R
C18 C 0.5370(5) 0.2343(6) -0.1521(5) 0.0400(16) Uani 1 1 d .
H18A H 0.5577 0.3142 -0.1517 0.048 Uiso 1 1 calc R
C19 C 0.5673(4) 0.1413(6) -0.1867(4) 0.0278(12) Uani 1 1 d .
C20 C 0.5372(5) 0.0260(6) -0.1867(5) 0.0295(13) Uani 1 1 d .
H20A H 0.5581 -0.0379 -0.2103 0.035 Uiso 1 1 calc R
C21 C 0.4766(5) 0.0024(5) -0.1526(5) 0.0276(14) Uani 1 1 d .
H21A H 0.4562 -0.0777 -0.1532 0.033 Uiso 1 1 calc R
C22 C -0.0200(4) 0.3134(5) -0.1607(3) 0.0179(10) Uani 1 1 d .
C23 C 0.0326(3) 0.3243(5) -0.2057(3) 0.0173(10) Uani 1 1 d .
H23A H 0.0840 0.2716 -0.1902 0.021 Uiso 1 1 calc R
C24 C 0.0092(4) 0.4134(5) -0.2740(4) 0.0175(10) Uani 1 1 d .
C25 C -0.0580(5) 0.4986(4) -0.2878(5) 0.0221(12) Uani 1 1 d .
H25A H -0.0723 0.5606 -0.3327 0.026 Uiso 1 1 calc R
C26 C -0.1049(5) 0.4947(5) -0.2366(5) 0.0251(13) Uani 1 1 d .
H26A H -0.1473 0.5570 -0.2428 0.030 Uiso 1 1 calc R
C27 C -0.0889(4) 0.3988(5) -0.1764(4) 0.0254(12) Uani 1 1 d .
H27A H -0.1250 0.3911 -0.1458 0.031 Uiso 1 1 calc R
C28 C 0.0551(4) 0.4211(5) -0.3333(4) 0.0176(10) Uani 1 1 d .
C29 C -0.0083(4) 0.2074(5) -0.0987(3) 0.0181(10) Uani 1 1 d .

loop_
_atom_site_aniso_label
_atom_site_aniso_U_11
_atom_site_aniso_U_22
_atom_site_aniso_U_33
_atom_site_aniso_U_23
_atom_site_aniso_U_13
_atom_site_aniso_U_12
Eu1 0.01579(17) 0.01442(19) 0.01726(17) 0.00079(8) 0.01231(13) 0.00008(8)
S1 0.0240(7) 0.0393(9) 0.0349(8) 0.0151(7) 0.0218(6) 0.0095(6)
O1 0.038(3) 0.097(5) 0.031(2) 0.023(3) 0.022(2) 0.017(3)
O2 0.061(3) 0.028(2) 0.100(5) 0.011(3) 0.062(3) 0.004(2)
O3 0.0200(18) 0.033(2) 0.031(2) 0.0073(18) 0.0155(16) 0.0050(16)
O4 0.0208(18) 0.0199(19) 0.0242(18) 0.0043(15) 0.0123(15) 0.0007(15)
O5 0.0232(19) 0.0220(19) 0.032(2) 0.0054(16) 0.0202(16) 0.0003(15)
O6 0.0221(18) 0.030(2) 0.0245(19) 0.0037(16) 0.0156(15) 0.0042(16)
O7 0.0230(18) 0.0202(19) 0.0168(17) 0.0006(14) 0.0121(14) 0.0001(15)
N1 0.025(2) 0.024(2) 0.024(2) -0.0024(19) 0.0173(19) -0.0009(18)
N2 0.021(2) 0.017(2) 0.023(2) 0.0021(18) 0.0156(18) -0.0005(18)
N3 0.025(2) 0.018(2) 0.028(2) -0.0007(18) 0.0189(19) -0.0002(18)
C1 0.036(3) 0.030(3) 0.034(3) -0.009(3) 0.026(3) -0.007(3)
C2 0.034(3) 0.032(3) 0.034(3) -0.012(3) 0.022(3) -0.005(3)
C3 0.045(4) 0.022(3) 0.058(4) -0.010(3) 0.035(3) -0.007(3)
C4 0.056(4) 0.026(3) 0.047(4) -0.001(3) 0.041(3) -0.005(3)
C5 0.025(3) 0.023(3) 0.025(3) -0.001(2) 0.016(2) 0.000(2)
C6 0.023(3) 0.024(3) 0.025(3) -0.002(2) 0.017(2) 0.000(2)
C7 0.037(3) 0.021(3) 0.040(3) 0.002(3) 0.029(3) -0.004(2)
C8 0.022(3) 0.026(3) 0.025(3) 0.003(2) 0.018(2) 0.000(2)
C9 0.020(3) 0.028(3) 0.028(3) -0.006(3) 0.016(2) -0.001(2)
C10 0.020(2) 0.021(3) 0.019(2) -0.001(2) 0.0129(19) -0.001(2)
C11 0.022(3) 0.023(3) 0.027(3) -0.007(2) 0.018(2) -0.003(2)
C12 0.053(4) 0.034(4) 0.066(5) -0.019(3) 0.051(4) -0.011(3)
C13 0.062(5) 0.026(3) 0.062(5) -0.020(3) 0.045(4) -0.010(3)
C14 0.038(3) 0.021(3) 0.036(3) -0.004(2) 0.023(3) -0.005(2)
C15 0.035(3) 0.027(3) 0.037(3) -0.005(2) 0.025(3) -0.008(2)
C16 0.019(2) 0.031(3) 0.031(3) 0.003(2) 0.017(2) 0.001(2)
C17 0.043(4) 0.037(4) 0.062(4) -0.001(3) 0.044(4) 0.000(3)
C18 0.046(4) 0.029(3) 0.068(5) 0.005(3) 0.045(4) 0.002(3)
C19 0.019(2) 0.042(4) 0.030(3) 0.009(3) 0.018(2) 0.007(2)
C20 0.031(3) 0.034(3) 0.034(3) -0.008(3) 0.024(3) -0.006(3)
C21 0.026(3) 0.032(4) 0.032(3) -0.007(2) 0.020(3) -0.007(2)
C22 0.022(2) 0.017(2) 0.019(2) 0.0024(19) 0.014(2) -0.0010(19)
C23 0.018(2) 0.019(2) 0.018(2) 0.0010(19) 0.0114(19) 0.0042(19)
C24 0.021(2) 0.017(2) 0.021(2) -0.001(2) 0.015(2) -0.0030(19)
C25 0.028(3) 0.019(3) 0.026(3) 0.0060(19) 0.018(3) 0.0032(19)
C26 0.033(3) 0.023(3) 0.031(3) 0.010(2) 0.024(3) 0.009(2)
C27 0.034(3) 0.026(3) 0.033(3) 0.009(2) 0.029(3) 0.007(2)
C28 0.025(3) 0.014(2) 0.022(2) -0.0002(19) 0.018(2) -0.0002(19)
C29 0.024(2) 0.018(2) 0.018(2) -0.0029(19) 0.015(2) -0.001(2)

loop_
_atom_type_symbol
_atom_type_description
_atom_type_scat_dispersion_real
_atom_type_scat_dispersion_imag
_atom_type_scat_source
C C 0.0033 0.0016 'International Tables Vol C Tables 4.2.6.8 and 6.1.1.4'
H H 0.0000 0.0000 'International Tables Vol C Tables 4.2.6.8 and 6.1.1.4'
N N 0.0061 0.0033 'International Tables Vol C Tables 4.2.6.8 and 6.1.1.4'
O O 0.0106 0.0060 'International Tables Vol C Tables 4.2.6.8 and 6.1.1.4'
S S 0.1246 0.1234 'International Tables Vol C Tables 4.2.6.8 and 6.1.1.4'
Eu Eu -0.1578 3.6682 'International Tables Vol C Tables 4.2.6.8 and 6.1.1.4'

loop_
_geom_angle_atom_site_label_1
_geom_angle_atom_site_label_2
_geom_angle_atom_site_label_3
_geom_angle
_geom_angle_site_symmetry_1
_geom_angle_site_symmetry_3
O3 Eu1 O5 78.75(13) 3_655 3
O3 Eu1 O4 145.26(13) 3_655 .
O5 Eu1 O4 134.63(12) 3 .
O3 Eu1 O7 142.04(14) 3_655 2_544
O5 Eu1 O7 72.42(13) 3 2_544
O4 Eu1 O7 70.41(12) . 2_544
O3 Eu1 O6 75.65(13) 3_655 4_566
O5 Eu1 O6 78.26(13) 3 4_566
O4 Eu1 O6 99.16(13) . 4_566
O7 Eu1 O6 120.47(12) 2_544 4_566
O3 Eu1 O7 120.79(13) 3_655 4_566
O5 Eu1 O7 68.62(12) 3 4_566
O4 Eu1 O7 75.06(12) . 4_566
O7 Eu1 O7 70.45(13) 2_544 4_566
O6 Eu1 O7 50.71(11) 4_566 4_566
O3 Eu1 N3 79.52(14) 3_655 .
O5 Eu1 N3 77.11(14) 3 .
O4 Eu1 N3 112.85(14) . .
O7 Eu1 N3 70.48(13) 2_544 .
O6 Eu1 N3 147.84(13) 4_566 .
O7 Eu1 N3 133.95(13) 4_566 .
O3 Eu1 N2 81.02(14) 3_655 .
O5 Eu1 N2 136.90(14) 3 .
O4 Eu1 N2 77.52(13) . .
O7 Eu1 N2 103.70(13) 2_544 .
O6 Eu1 N2 131.97(13) 4_566 .
O7 Eu1 N2 152.32(13) 4_566 .
N3 Eu1 N2 61.95(14) . .
O3 Eu1 N1 80.33(14) 3_655 .
O5 Eu1 N1 147.58(14) 3 .
O4 Eu1 N1 65.57(13) . .
O7 Eu1 N1 135.67(13) 2_544 .
O6 Eu1 N1 72.72(13) 4_566 .
O7 Eu1 N1 102.22(13) 4_566 .
N3 Eu1 N1 122.74(14) . .
N2 Eu1 N1 62.25(14) . .
O3 Eu1 C28 96.76(14) 3_655 4_566
O5 Eu1 C28 68.42(13) 3 4_566
O4 Eu1 C28 89.88(13) . 4_566
O7 Eu1 C28 95.08(13) 2_544 4_566
O6 Eu1 C28 25.41(13) 4_566 4_566
O7 Eu1 C28 25.72(13) 4_566 4_566
N3 Eu1 C28 145.35(14) . 4_566
N2 Eu1 C28 152.11(14) . 4_566
N1 Eu1 C28 89.91(14) . 4_566
O3 Eu1 Eu1 142.34(10) 3_655 3
O5 Eu1 Eu1 65.87(9) 3 3
O4 Eu1 Eu1 68.79(9) . 3
O7 Eu1 Eu1 36.20(8) 2_544 3
O6 Eu1 Eu1 84.60(8) 4_566 3
O7 Eu1 Eu1 34.24(8) 4_566 3
N3 Eu1 Eu1 103.62(10) . 3
N2 Eu1 Eu1 134.15(10) . 3
N1 Eu1 Eu1 124.04(10) . 3
C28 Eu1 Eu1 59.21(10) 4_566 3
O1 S1 O2 113.1(4) . .
O1 S1 O3 112.0(3) . .
O2 S1 O3 112.8(3) . .
O1 S1 C19 106.3(3) . .
O2 S1 C19 108.2(3) . .
O3 S1 C19 103.7(3) . .
S1 O3 Eu1 150.7(3) . 3_655
C29 O4 Eu1 136.2(3) . .
C29 O5 Eu1 142.2(3) . 3
C28 O6 Eu1 94.3(3) . 4_565
C28 O7 Eu1 151.7(3) . 2_554
C28 O7 Eu1 93.0(3) . 4_565
Eu1 O7 Eu1 109.55(13) 2_554 4_565
C1 N1 C5 116.7(5) . .
C1 N1 Eu1 121.8(4) . .
C5 N1 Eu1 117.4(3) . .
C10 N2 C6 116.2(4) . .
C10 N2 Eu1 122.9(3) . .
C6 N2 Eu1 120.9(3) . .
C15 N3 C11 117.3(5) . .
C15 N3 Eu1 120.0(4) . .
C11 N3 Eu1 122.5(3) . .
N1 C1 C2 123.9(5) . .
N1 C1 H1A 118.1 . .
C2 C1 H1A 118.1 . .
C1 C2 C3 118.7(6) . .
C1 C2 H2A 120.6 . .
C3 C2 H2A 120.6 . .
C4 C3 C2 118.2(6) . .
C4 C3 H3A 120.9 . .
C2 C3 H3A 120.9 . .
C5 C4 C3 120.4(6) . .
C5 C4 H4A 119.8 . .
C3 C4 H4A 119.8 . .
N1 C5 C4 122.0(5) . .
N1 C5 C6 116.2(5) . .
C4 C5 C6 121.9(5) . .
N2 C6 C7 123.0(5) . .
N2 C6 C5 117.5(5) . .
C7 C6 C5 119.4(5) . .
C8 C7 C6 120.6(5) . .
C8 C7 H7A 119.7 . .
C6 C7 H7A 119.7 . .
C9 C8 C7 116.8(5) . .
C9 C8 C16 122.7(5) . .
C7 C8 C16 120.5(5) . .
C8 C9 C10 120.2(5) . .
C8 C9 H9A 119.9 . .
C10 C9 H9A 119.9 . .
N2 C10 C9 123.2(5) . .
N2 C10 C11 116.0(4) . .
C9 C10 C11 120.8(5) . .
N3 C11 C12 121.0(5) . .
N3 C11 C10 116.7(5) . .
C12 C11 C10 122.3(5) . .
C13 C12 C11 120.4(6) . .
C13 C12 H12A 119.8 . .
C11 C12 H12A 119.8 . .
C12 C13 C14 118.6(6) . .
C12 C13 H13A 120.7 . .
C14 C13 H13A 120.7 . .
C15 C14 C13 117.7(6) . .
C15 C14 H14A 121.1 . .
C13 C14 H14A 121.1 . .
N3 C15 C14 124.9(5) . .
N3 C15 H15A 117.6 . .
C14 C15 H15A 117.6 . .
C21 C16 C17 117.3(5) . .
C21 C16 C8 122.0(5) . .
C17 C16 C8 120.7(5) . .
C18 C17 C16 122.0(6) . .
C18 C17 H17A 119.0 . .
C16 C17 H17A 119.0 . .
C17 C18 C19 119.6(6) . .
C17 C18 H18A 120.2 . .
C19 C18 H18A 120.2 . .
C20 C19 C18 119.7(5) . .
C20 C19 S1 120.5(5) . .
C18 C19 S1 119.8(5) . .
C19 C20 C21 120.4(6) . .
C19 C20 H20A 119.8 . .
C21 C20 H20A 119.8 . .
C20 C21 C16 121.0(5) . .
C20 C21 H21A 119.5 . .
C16 C21 H21A 119.5 . .
C23 C22 C27 119.9(5) . .
C23 C22 C29 121.5(5) . .
C27 C22 C29 118.5(4) . .
C22 C23 C24 119.5(5) . .
C22 C23 H23A 120.2 . .
C24 C23 H23A 120.2 . .
C25 C24 C23 119.6(5) . .
C25 C24 C28 118.0(5) . .
C23 C24 C28 122.4(5) . .
C24 C25 C26 120.8(5) . .
C24 C25 H25A 119.6 . .
C26 C25 H25A 119.6 . .
C27 C26 C25 119.2(5) . .
C27 C26 H26A 120.4 . .
C25 C26 H26A 120.4 . .
C26 C27 C22 120.2(5) . .
C26 C27 H27A 119.9 . .
C22 C27 H27A 119.9 . .
O6 C28 O7 120.0(4) . .
O6 C28 C24 121.1(4) . .
O7 C28 C24 118.8(4) . .
O6 C28 Eu1 60.3(3) . 4_565
O7 C28 Eu1 61.3(2) . 4_565
C24 C28 Eu1 165.8(3) . 4_565
O4 C29 O5 126.5(5) . .
O4 C29 C22 117.8(4) . .
O5 C29 C22 115.7(5) . .

loop_
_geom_bond_atom_site_label_1
_geom_bond_atom_site_label_2
_geom_bond_distance
_geom_bond_site_symmetry_2
Eu1 O3 2.359(4) 3_655
Eu1 O5 2.398(4) 3
Eu1 O4 2.416(4) .
Eu1 O7 2.448(4) 2_544
Eu1 O6 2.549(4) 4_566
Eu1 O7 2.569(4) 4_566
Eu1 N3 2.605(4) .
Eu1 N2 2.611(4) .
Eu1 N1 2.675(5) .
Eu1 C28 2.926(5) 4_566
Eu1 Eu1 4.0989(11) 3
S1 O1 1.434(5) .
S1 O2 1.438(5) .
S1 O3 1.471(4) .
S1 C19 1.774(5) .
O3 Eu1 2.359(4) 3_655
O4 C29 1.257(6) .
O5 C29 1.258(6) .
O5 Eu1 2.398(4) 3
O6 C28 1.259(6) .
O6 Eu1 2.549(4) 4_565
O7 C28 1.271(6) .
O7 Eu1 2.448(4) 2_554
O7 Eu1 2.569(4) 4_565
N1 C1 1.343(7) .
N1 C5 1.354(7) .
N2 C10 1.348(7) .
N2 C6 1.354(7) .
N3 C15 1.340(7) .
N3 C11 1.353(6) .
C1 C2 1.373(9) .
C1 H1A 0.9500 .
C2 C3 1.375(9) .
C2 H2A 0.9500 .
C3 C4 1.375(9) .
C3 H3A 0.9500 .
C4 C5 1.371(8) .
C4 H4A 0.9500 .
C5 C6 1.493(7) .
C6 C7 1.386(7) .
C7 C8 1.382(8) .
C7 H7A 0.9500 .
C8 C9 1.381(9) .
C8 C16 1.494(7) .
C9 C10 1.395(7) .
C9 H9A 0.9500 .
C10 C11 1.487(7) .
C11 C12 1.392(8) .
C12 C13 1.374(9) .
C12 H12A 0.9500 .
C13 C14 1.389(9) .
C13 H13A 0.9500 .
C14 C15 1.368(8) .
C14 H14A 0.9500 .
C15 H15A 0.9500 .
C16 C21 1.392(8) .
C16 C17 1.393(9) .
C17 C18 1.374(8) .
C17 H17A 0.9500 .
C18 C19 1.385(9) .
C18 H18A 0.9500 .
C19 C20 1.374(9) .
C20 C21 1.386(9) .
C20 H20A 0.9500 .
C21 H21A 0.9500 .
C22 C23 1.391(7) .
C22 C27 1.396(7) .
C22 C29 1.505(7) .
C23 C24 1.401(7) .
C23 H23A 0.9500 .
C24 C25 1.382(8) .
C24 C28 1.498(6) .
C25 C26 1.394(9) .
C25 H25A 0.9500 .
C26 C27 1.389(7) .
C26 H26A 0.9500 .
C27 H27A 0.9500 .
C28 Eu1 2.926(5) 4_565

loop_
_geom_torsion_atom_site_label_1
_geom_torsion_atom_site_label_2
_geom_torsion_atom_site_label_3
_geom_torsion_atom_site_label_4
_geom_torsion
_geom_torsion_site_symmetry_1
_geom_torsion_site_symmetry_4
O1 S1 O3 Eu1 163.3(5) . 3_655
O2 S1 O3 Eu1 34.4(6) . 3_655
C19 S1 O3 Eu1 -82.5(5) . 3_655
O3 Eu1 O4 C29 -159.7(4) 3_655 .
O5 Eu1 O4 C29 0.8(5) 3 .
O7 Eu1 O4 C29 37.5(5) 2_544 .
O6 Eu1 O4 C29 -81.7(5) 4_566 .
O7 Eu1 O4 C29 -36.7(5) 4_566 .
N3 Eu1 O4 C29 95.1(5) . .
N2 Eu1 O4 C29 147.1(5) . .
N1 Eu1 O4 C29 -147.9(5) . .
C28 Eu1 O4 C29 -58.0(5) 4_566 .
Eu1 Eu1 O4 C29 -1.2(4) 3 .
O3 Eu1 N1 C1 -97.9(5) 3_655 .
O5 Eu1 N1 C1 -47.5(6) 3 .
O4 Eu1 N1 C1 88.9(5) . .
O7 Eu1 N1 C1 96.2(5) 2_544 .
O6 Eu1 N1 C1 -20.0(4) 4_566 .
O7 Eu1 N1 C1 21.8(5) 4_566 .
N3 Eu1 N1 C1 -168.7(4) . .
N2 Eu1 N1 C1 177.3(5) . .
C28 Eu1 N1 C1 -1.0(5) 4_566 .
Eu1 Eu1 N1 C1 50.8(5) 3 .
O3 Eu1 N1 C5 105.8(4) 3_655 .
O5 Eu1 N1 C5 156.2(3) 3 .
O4 Eu1 N1 C5 -67.5(4) . .
O7 Eu1 N1 C5 -60.2(4) 2_544 .
O6 Eu1 N1 C5 -176.4(4) 4_566 .
O7 Eu1 N1 C5 -134.6(4) 4_566 .
N3 Eu1 N1 C5 35.0(4) . .
N2 Eu1 N1 C5 20.9(4) . .
C28 Eu1 N1 C5 -157.4(4) 4_566 .
Eu1 Eu1 N1 C5 -105.6(4) 3 .
O3 Eu1 N2 C10 83.7(4) 3_655 .
O5 Eu1 N2 C10 21.0(5) 3 .
O4 Eu1 N2 C10 -123.8(4) . .
O7 Eu1 N2 C10 -57.8(4) 2_544 .
O6 Eu1 N2 C10 145.1(4) 4_566 .
O7 Eu1 N2 C10 -131.8(4) 4_566 .
N3 Eu1 N2 C10 0.9(4) . .
N1 Eu1 N2 C10 167.5(4) . .
C28 Eu1 N2 C10 171.2(4) 4_566 .
Eu1 Eu1 N2 C10 -80.8(4) 3 .
O3 Eu1 N2 C6 -96.8(4) 3_655 .
O5 Eu1 N2 C6 -159.6(4) 3 .
O4 Eu1 N2 C6 55.7(4) . .
O7 Eu1 N2 C6 121.6(4) 2_544 .
O6 Eu1 N2 C6 -35.5(5) 4_566 .
O7 Eu1 N2 C6 47.7(5) 4_566 .
N3 Eu1 N2 C6 -179.7(4) . .
N1 Eu1 N2 C6 -13.1(4) . .
C28 Eu1 N2 C6 -9.3(6) 4_566 .
Eu1 Eu1 N2 C6 98.7(4) 3 .
O3 Eu1 N3 C15 97.1(4) 3_655 .
O5 Eu1 N3 C15 16.4(4) 3 .
O4 Eu1 N3 C15 -116.9(4) . .
O7 Eu1 N3 C15 -59.3(4) 2_544 .
O6 Eu1 N3 C15 57.3(5) 4_566 .
O7 Eu1 N3 C15 -25.9(5) 4_566 .
N2 Eu1 N3 C15 -177.6(5) . .
N1 Eu1 N3 C15 168.3(4) . .
C28 Eu1 N3 C15 10.4(6) 4_566 .
Eu1 Eu1 N3 C15 -44.5(4) 3 .
O3 Eu1 N3 C11 -87.5(4) 3_655 .
O5 Eu1 N3 C11 -168.2(4) 3 .
O4 Eu1 N3 C11 58.5(4) . .
O7 Eu1 N3 C11 116.1(4) 2_544 .
O6 Eu1 N3 C11 -127.3(4) 4_566 .
O7 Eu1 N3 C11 149.5(4) 4_566 .
N2 Eu1 N3 C11 -2.1(4) . .
N1 Eu1 N3 C11 -16.3(5) . .
C28 Eu1 N3 C11 -174.2(4) 4_566 .
Eu1 Eu1 N3 C11 131.0(4) 3 .
C5 N1 C1 C2 1.9(9) . .
Eu1 N1 C1 C2 -154.7(5) . .
N1 C1 C2 C3 -0.3(10) . .
C1 C2 C3 C4 0.2(10) . .
C2 C3 C4 C5 -1.8(11) . .
C1 N1 C5 C4 -3.5(9) . .
Eu1 N1 C5 C4 154.1(5) . .
C1 N1 C5 C6 175.4(5) . .
Eu1 N1 C5 C6 -27.1(6) . .
C3 C4 C5 N1 3.6(10) . .
C3 C4 C5 C6 -175.2(6) . .
C10 N2 C6 C7 0.5(8) . .
Eu1 N2 C6 C7 -179.0(4) . .
C10 N2 C6 C5 -175.1(5) . .
Eu1 N2 C6 C5 5.4(6) . .
N1 C5 C6 N2 14.8(7) . .
C4 C5 C6 N2 -166.3(6) . .
N1 C5 C6 C7 -160.9(5) . .
C4 C5 C6 C7 17.9(9) . .
N2 C6 C7 C8 0.8(9) . .
C5 C6 C7 C8 176.3(5) . .
C6 C7 C8 C9 -1.9(9) . .
C6 C7 C8 C16 -179.5(5) . .
C7 C8 C9 C10 1.8(8) . .
C16 C8 C9 C10 179.3(5) . .
C6 N2 C10 C9 -0.6(8) . .
Eu1 N2 C10 C9 178.8(4) . .
C6 N2 C10 C11 -179.2(5) . .
Eu1 N2 C10 C11 0.2(6) . .
C8 C9 C10 N2 -0.5(9) . .
C8 C9 C10 C11 178.0(5) . .
C15 N3 C11 C12 0.4(9) . .
Eu1 N3 C11 C12 -175.2(5) . .
C15 N3 C11 C10 178.7(5) . .
Eu1 N3 C11 C10 3.1(7) . .
N2 C10 C11 N3 -2.1(7) . .
C9 C10 C11 N3 179.2(5) . .
N2 C10 C11 C12 176.1(6) . .
C9 C10 C11 C12 -2.5(9) . .
N3 C11 C12 C13 1.4(11) . .
C10 C11 C12 C13 -176.8(7) . .
C11 C12 C13 C14 -2.3(12) . .
C12 C13 C14 C15 1.4(11) . .
C11 N3 C15 C14 -1.3(9) . .
Eu1 N3 C15 C14 174.4(5) . .
C13 C14 C15 N3 0.4(10) . .
C9 C8 C16 C21 -6.4(9) . .
C7 C8 C16 C21 171.0(6) . .
C9 C8 C16 C17 173.0(6) . .
C7 C8 C16 C17 -9.6(9) . .
C21 C16 C17 C18 -0.5(11) . .
C8 C16 C17 C18 -179.9(7) . .
C16 C17 C18 C19 0.4(12) . .
C17 C18 C19 C20 -0.3(11) . .
C17 C18 C19 S1 -179.6(6) . .
O1 S1 C19 C20 72.8(6) . .
O2 S1 C19 C20 -165.4(5) . .
O3 S1 C19 C20 -45.4(6) . .
O1 S1 C19 C18 -107.8(6) . .
O2 S1 C19 C18 14.0(6) . .
O3 S1 C19 C18 134.0(5) . .
C18 C19 C20 C21 0.1(10) . .
S1 C19 C20 C21 179.5(5) . .
C19 C20 C21 C16 -0.2(10) . .
C17 C16 C21 C20 0.4(10) . .
C8 C16 C21 C20 179.8(6) . .
C27 C22 C23 C24 -6.8(8) . .
C29 C22 C23 C24 169.9(5) . .
C22 C23 C24 C25 7.9(8) . .
C22 C23 C24 C28 -172.5(5) . .
C23 C24 C25 C26 -2.0(9) . .
C28 C24 C25 C26 178.4(5) . .
C24 C25 C26 C27 -5.0(10) . .
C25 C26 C27 C22 6.1(9) . .
C23 C22 C27 C26 -0.2(9) . .
C29 C22 C27 C26 -177.0(5) . .
Eu1 O6 C28 O7 14.3(5) 4_565 .
Eu1 O6 C28 C24 -163.6(4) 4_565 .
Eu1 O7 C28 O6 -157.7(5) 2_554 .
Eu1 O7 C28 O6 -14.2(5) 4_565 .
Eu1 O7 C28 C24 20.3(10) 2_554 .
Eu1 O7 C28 C24 163.8(4) 4_565 .
Eu1 O7 C28 Eu1 -143.5(7) 2_554 4_565
C25 C24 C28 O6 131.2(6) . .
C23 C24 C28 O6 -48.4(7) . .
C25 C24 C28 O7 -46.7(7) . .
C23 C24 C28 O7 133.7(5) . .
C25 C24 C28 Eu1 39.8(17) . 4_565
C23 C24 C28 Eu1 -139.7(13) . 4_565
Eu1 O4 C29 O5 5.9(8) . .
Eu1 O4 C29 C22 -174.2(3) . .
Eu1 O5 C29 O4 -10.5(9) 3 .
Eu1 O5 C29 C22 169.6(4) 3 .
C23 C22 C29 O4 39.6(7) . .
C27 C22 C29 O4 -143.6(5) . .
C23 C22 C29 O5 -140.5(5) . .
C27 C22 C29 O5 36.3(7) . .
